data_7037878
loop_
_publ_author_name
'Abrahams, Brendan F.'
'Dharma, A. David'
'Dyett, Brendan'
'Hudson, Timothy A.'
'Maynard-Casely, Helen'
'Kingsbury, Christopher J.'
'McCormick, Laura J.'
'Robson, Richard'
'Sutton, Ashley L.'
'White, Keith F.'

_publ_section_title
;
 An indirect generation of 1D M(II)-2,5-dihydroxybenzoquinone coordination
 polymers, their structural rearrangements and generation of materials
 with a high affinity for H2, CO2 and CH4.
;
_journal_issue 4
_journal_name_full 'Dalton transactions (Cambridge, England : 2003)'
_journal_page_first 1339
_journal_page_last 1344
_journal_paper_doi 10.1039/c5dt04095g
_journal_volume 45
_journal_year 2016
_chemical_formula_sum 'C6 H6 Mg O6'
_chemical_formula_weight 198.42
_space_group_crystal_system monoclinic
_space_group_IT_number 12
_space_group_name_Hall '-C 2y'
_space_group_name_H-M_alt 'C 1 2/m 1'
_symmetry_space_group_name_Hall '-C 2y'
_symmetry_space_group_name_H-M 'C 1 2/m 1'
_atom_sites_solution_hydrogens mixed
_audit_creation_method SHELXL-2014/7
_audit_update_record
;
2015-10-18 deposited with the CCDC.
2015-12-22 downloaded from the CCDC.
;
_cell_angle_alpha 90
_cell_angle_beta 112.777(12)
_cell_angle_gamma 90
_cell_formula_units_Z 2
_cell_length_a 6.8276(7)
_cell_length_b 7.6461(7)
_cell_length_c 7.8635(7)
_cell_measurement_reflns_used 376
_cell_measurement_temperature 130(1)
_cell_measurement_theta_max 74.656
_cell_measurement_theta_min 6.099
_cell_volume 378.50(7)
_computing_cell_refinement
;
CrysAlisPro, Oxford Diffraction Ltd.,
Version 1.171.36.20 (release 27-06-2012 CrysAlis171 .NET)
(compiled Jul 11 2012,15:38:31)
;
_computing_data_collection
;
CrysAlisPro, Oxford Diffraction Ltd.,
Version 1.171.36.20 (release 27-06-2012 CrysAlis171 .NET)
(compiled Jul 11 2012,15:38:31)
;
_computing_data_reduction
;
CrysAlisPro, Oxford Diffraction Ltd.,
Version 1.171.36.20 (release 27-06-2012 CrysAlis171 .NET)
(compiled Jul 11 2012,15:38:31)
;
_computing_structure_refinement 'SHELXL-2014/7 (Sheldrick, 2014)'
_computing_structure_solution 'SHELXT-2014/7 (Sheldrick, 2014)'
_diffrn_ambient_temperature 130(1)
_diffrn_detector_area_resol_mean 10.2273
_diffrn_measured_fraction_theta_full 1.000
_diffrn_measured_fraction_theta_max 1.000
_diffrn_measurement_device_type mirror
_diffrn_measurement_method '\w scans'
_diffrn_radiation_type CuK\a
_diffrn_radiation_wavelength 1.54184
_diffrn_reflns_av_R_equivalents 0.0303
_diffrn_reflns_av_unetI/netI 0.0381
_diffrn_reflns_laue_measured_fraction_full 1.000
_diffrn_reflns_laue_measured_fraction_max 1.000
_diffrn_reflns_limit_h_max 8
_diffrn_reflns_limit_h_min -8
_diffrn_reflns_limit_k_max 9
_diffrn_reflns_limit_k_min -7
_diffrn_reflns_limit_l_max 9
_diffrn_reflns_limit_l_min -8
_diffrn_reflns_number 745
_diffrn_reflns_point_group_measured_fraction_full 1.000
_diffrn_reflns_point_group_measured_fraction_max 1.000
_diffrn_reflns_theta_full 67.684
_diffrn_reflns_theta_max 68.342
_diffrn_reflns_theta_min 6.104
_diffrn_source 'SuperNova (Cu) X-ray Source'
_exptl_absorpt_coefficient_mu 2.102
_exptl_absorpt_correction_T_max 1.000
_exptl_absorpt_correction_T_min 0.6037
_exptl_absorpt_correction_type multi-scan
_exptl_absorpt_process_details
;
CrysAlisPro, Agilent Technologies,
Version 1.171.36.20 (release 27-06-2012 CrysAlis171 .NET)
(compiled Jul 11 2012,15:38:31)
Empirical absorption correction using spherical harmonics,
 implemented in SCALE3 ABSPACK scaling algorithm.
;
_exptl_crystal_colour red
_exptl_crystal_density_diffrn 1.741
_exptl_crystal_description plate
_exptl_crystal_F_000 204
_exptl_crystal_size_max 0.051
_exptl_crystal_size_mid 0.039
_exptl_crystal_size_min 0.033
_refine_diff_density_max 0.315
_refine_diff_density_min -0.377
_refine_diff_density_rms 0.076
_refine_ls_extinction_method none
_refine_ls_goodness_of_fit_ref 1.090
_refine_ls_hydrogen_treatment mixed
_refine_ls_matrix_type full
_refine_ls_number_parameters 38
_refine_ls_number_reflns 379
_refine_ls_number_restraints 0
_refine_ls_restrained_S_all 1.090
_refine_ls_R_factor_all 0.0489
_refine_ls_R_factor_gt 0.0424
_refine_ls_shift/su_max 0.000
_refine_ls_shift/su_mean 0.000
_refine_ls_structure_factor_coef Fsqd
_refine_ls_weighting_details 'w=1/[\s^2^(Fo^2^)+(0.0725P)^2^] where P=(Fo^2^+2Fc^2^)/3'
_refine_ls_weighting_scheme calc
_refine_ls_wR_factor_gt 0.1131
_refine_ls_wR_factor_ref 0.1169
_reflns_Friedel_coverage 0.000
_reflns_number_gt 335
_reflns_number_total 379
_reflns_threshold_expression 'I > 2\s(I)'
_cod_data_source_file c5dt04095g2.cif
_cod_data_source_block transMgdhbqH2O2
_cod_depositor_comments 'Adding full bibliography for 7037876--7037879.cif.'
_cod_database_code 7037878
_shelx_shelxl_version_number 2014/7
_shelx_space_group_comment
;
The symmetry employed for this shelxl refinement is uniquely defined
by the following loop, which should always be used as a source of
symmetry information in preference to the above space-group names.
They are only intended as comments.
;

loop_
_space_group_symop_operation_xyz
'x, y, z'
'-x, y, -z'
'x+1/2, y+1/2, z'
'-x+1/2, y+1/2, -z'
'-x, -y, -z'
'x, -y, z'
'-x+1/2, -y+1/2, -z'
'x+1/2, -y+1/2, z'

loop_
_atom_site_label
_atom_site_type_symbol
_atom_site_fract_x
_atom_site_fract_y
_atom_site_fract_z
_atom_site_U_iso_or_equiv
_atom_site_adp_type
_atom_site_occupancy
_atom_site_site_symmetry_order
_atom_site_calc_flag
_atom_site_refinement_flags_posn
_atom_site_refinement_flags_adp
_atom_site_refinement_flags_occupancy
Mg1 Mg 0.5000 0.5000 0.5000 0.0208(5) Uani 1 4 d S T P
O2 O 0.4992(2) 0.6721(2) 0.70108(18) 0.0225(5) Uani 1 1 d . . .
O1 O 0.1735(4) 0.5000 0.3885(3) 0.0299(7) Uani 1 2 d S T P
C1 C 0.4993(3) 0.6001(3) 0.8466(3) 0.0202(6) Uani 1 1 d . . .
C2 C 0.5000 0.6914(4) 1.0000 0.0213(7) Uani 1 2 d S T P
H005 H 0.5000 0.8156 1.0000 0.026 Uiso 1 2 calc R U P
H1 H 0.093(4) 0.410(4) 0.356(4) 0.039(8) Uiso 1 1 d . . .

loop_
_atom_site_aniso_label
_atom_site_aniso_U_11
_atom_site_aniso_U_22
_atom_site_aniso_U_33
_atom_site_aniso_U_23
_atom_site_aniso_U_13
_atom_site_aniso_U_12
Mg1 0.0353(8) 0.0167(8) 0.0124(7) 0.000 0.0113(6) 0.000
O2 0.0393(9) 0.0172(9) 0.0137(8) 0.0005(6) 0.0131(6) 0.0002(6)
O1 0.0330(12) 0.0171(13) 0.0362(14) 0.000 0.0097(10) 0.000
C1 0.0279(11) 0.0167(14) 0.0166(10) 0.0018(8) 0.0093(8) 0.0004(8)
C2 0.0354(15) 0.0130(15) 0.0175(14) 0.000 0.0124(12) 0.000

loop_
_atom_type_symbol
_atom_type_description
_atom_type_scat_dispersion_real
_atom_type_scat_dispersion_imag
_atom_type_scat_source
C C 0.0181 0.0091 'International Tables Vol C Tables 4.2.6.8 and 6.1.1.4'
H H 0.0000 0.0000 'International Tables Vol C Tables 4.2.6.8 and 6.1.1.4'
O O 0.0492 0.0322 'International Tables Vol C Tables 4.2.6.8 and 6.1.1.4'
Mg Mg 0.1719 0.1771 'International Tables Vol C Tables 4.2.6.8 and 6.1.1.4'

loop_
_geom_angle_atom_site_label_1
_geom_angle_atom_site_label_2
_geom_angle_atom_site_label_3
_geom_angle
_geom_angle_site_symmetry_1
_geom_angle_site_symmetry_3
O1 Mg1 O1 180.0 5_666 .
O1 Mg1 O2 90.15(7) 5_666 5_666
O1 Mg1 O2 89.85(7) . 5_666
O1 Mg1 O2 89.85(7) 5_666 .
O1 Mg1 O2 90.15(7) . .
O2 Mg1 O2 180.0 5_666 .
O1 Mg1 O2 89.85(7) 5_666 6_565
O1 Mg1 O2 90.15(7) . 6_565
O2 Mg1 O2 100.53(8) 5_666 6_565
O2 Mg1 O2 79.47(8) . 6_565
O1 Mg1 O2 90.15(7) 5_666 2_656
O1 Mg1 O2 89.85(7) . 2_656
O2 Mg1 O2 79.47(8) 5_666 2_656
O2 Mg1 O2 100.53(8) . 2_656
O2 Mg1 O2 180.0 6_565 2_656
O1 Mg1 C1 89.72(8) 5_666 .
O1 Mg1 C1 90.28(7) . .
O2 Mg1 C1 155.94(7) 5_666 .
O2 Mg1 C1 24.06(7) . .
O2 Mg1 C1 55.41(6) 6_565 .
O2 Mg1 C1 124.59(6) 2_656 .
O1 Mg1 C1 90.28(8) 5_666 5_666
O1 Mg1 C1 89.72(8) . 5_666
O2 Mg1 C1 24.06(7) 5_666 5_666
O2 Mg1 C1 155.94(7) . 5_666
O2 Mg1 C1 124.59(6) 6_565 5_666
O2 Mg1 C1 55.41(6) 2_656 5_666
C1 Mg1 C1 180.0 . 5_666
O1 Mg1 C1 89.72(8) 5_666 6_565
O1 Mg1 C1 90.28(8) . 6_565
O2 Mg1 C1 124.59(6) 5_666 6_565
O2 Mg1 C1 55.41(6) . 6_565
O2 Mg1 C1 24.06(7) 6_565 6_565
O2 Mg1 C1 155.94(7) 2_656 6_565
C1 Mg1 C1 31.35(9) . 6_565
C1 Mg1 C1 148.65(9) 5_666 6_565
O1 Mg1 C1 90.28(8) 5_666 2_656
O1 Mg1 C1 89.72(7) . 2_656
O2 Mg1 C1 55.41(6) 5_666 2_656
O2 Mg1 C1 124.59(6) . 2_656
O2 Mg1 C1 155.94(7) 6_565 2_656
O2 Mg1 C1 24.06(7) 2_656 2_656
C1 Mg1 C1 148.65(10) . 2_656
C1 Mg1 C1 31.35(9) 5_666 2_656
C1 Mg1 C1 180.0 6_565 2_656
C1 O2 Mg1 114.55(14) . .
Mg1 O1 H1 126.5(19) . .
O2 C1 C2 124.2(2) . .
O2 C1 C1 115.71(12) . 6_565
C2 C1 C1 120.09(15) . 6_565
O2 C1 Mg1 41.39(9) . .
C2 C1 Mg1 165.58(18) . .
C1 C1 Mg1 74.33(5) 6_565 .
C1 C2 C1 119.8(3) 2_657 .
C1 C2 H005 120.1 2_657 .
C1 C2 H005 120.1 . .

loop_
_geom_bond_atom_site_label_1
_geom_bond_atom_site_label_2
_geom_bond_distance
_geom_bond_site_symmetry_2
Mg1 O1 2.056(2) 5_666
Mg1 O1 2.056(2) .
Mg1 O2 2.0590(14) 5_666
Mg1 O2 2.0590(14) .
Mg1 O2 2.0590(14) 6_565
Mg1 O2 2.0590(14) 2_656
Mg1 C1 2.833(2) .
Mg1 C1 2.833(2) 5_666
Mg1 C1 2.833(2) 6_565
Mg1 C1 2.833(2) 2_656
O2 C1 1.270(3) .
O1 H1 0.86(3) .
C1 C2 1.392(3) .
C1 C1 1.531(5) 6_565
C2 C1 1.392(3) 2_657
C2 H005 0.9500 .
